data_4027694
loop_
_publ_author_name
'Albrecht Berkessel'
'Sonja S. Vormittag'
'Nils E. Schl\"orer'
'J\"org-M. Neud\"orfl'

_publ_section_title
;
 TEFDDOLs (\a,\a,\a',\a'-Tetrakis(perfluoroaryl/alkyl)-2,2'-dimethyl
 -1,3-dioxolane-4,5-dimethanols): Highly Fluorinated Chiral H-Bond Donors
 and Br\/onsted Acids with Distinct H-Bonding Patterns and Supramolecular
 Architectures
;
_journal_name_full 'Journal of Organic Chemistry'
_journal_page_first 10145
_journal_page_last 10157
_journal_paper_doi 10.1021/jo301609g
_journal_volume 77
_journal_year 2012
_chemical_absolute_configuration syn
_chemical_formula_moiety 'C11 H10 F12 O4'
_chemical_formula_sum 'C11 H10 F12 O4'
_chemical_formula_weight 434.19
_chemical_name_systematic
; 
 ? 
;
_space_group_IT_number 19
_symmetry_cell_setting orthorhombic
_symmetry_space_group_name_Hall 'P 2ac 2ab'
_symmetry_space_group_name_H-M 'P 21 21 21'
_atom_sites_solution_hydrogens geom
_atom_sites_solution_primary direct
_atom_sites_solution_secondary difmap
_audit_creation_method SHELXL-97
_cell_angle_alpha 90.00
_cell_angle_beta 90.00
_cell_angle_gamma 90.00
_cell_formula_units_Z 12
_cell_length_a 9.9444(5)
_cell_length_b 13.0012(7)
_cell_length_c 36.1469(18)
_cell_measurement_reflns_used 18993
_cell_measurement_temperature 100(2)
_cell_measurement_theta_max 27.00
_cell_measurement_theta_min 1.13
_cell_volume 4673.4(4)
_computing_cell_refinement 'Nonius DENZO (Otwinowski, Minor 1997)'
_computing_data_collection 'Nonius COLLECT'
_computing_data_reduction 'Nonius DENZO (Otwinowski, Minor 1997)'
_computing_molecular_graphics 'SCHAKAL99 (E. Keller 1999)'
_computing_publication_material 'PLATON (A. L. Spek 1980-2004)'
_computing_structure_refinement 'SHELXL-97 (Sheldrick, 1997)'
_computing_structure_solution 'SHELXS-97 (Sheldrick, 1997)'
_diffrn_ambient_temperature 100(2)
_diffrn_measured_fraction_theta_full 0.956
_diffrn_measured_fraction_theta_max 0.956
_diffrn_measurement_device_type 'Nonius KappaCCD'
_diffrn_measurement_method Phi/Omega-Scans
_diffrn_radiation_monochromator graphite
_diffrn_radiation_source 'fine-focus sealed tube'
_diffrn_radiation_type MoK\a
_diffrn_radiation_wavelength 0.71073
_diffrn_reflns_av_R_equivalents 0.0671
_diffrn_reflns_av_sigmaI/netI 0.0923
_diffrn_reflns_limit_h_max 12
_diffrn_reflns_limit_h_min -12
_diffrn_reflns_limit_k_max 14
_diffrn_reflns_limit_k_min -16
_diffrn_reflns_limit_l_max 27
_diffrn_reflns_limit_l_min -42
_diffrn_reflns_number 18993
_diffrn_reflns_theta_full 27.00
_diffrn_reflns_theta_max 27.00
_diffrn_reflns_theta_min 1.13
_exptl_absorpt_coefficient_mu 0.226
_exptl_absorpt_correction_type none
_exptl_crystal_colour colourless
_exptl_crystal_density_diffrn 1.851
_exptl_crystal_description prism
_exptl_crystal_F_000 2592
_exptl_crystal_size_max .2
_exptl_crystal_size_mid .2
_exptl_crystal_size_min .1
_refine_diff_density_max 0.317
_refine_diff_density_min -0.322
_refine_diff_density_rms 0.069
_refine_ls_abs_structure_details 'Flack H D (1983), Acta Cryst. A39, 876-881'
_refine_ls_abs_structure_Flack -0.6(7)
_refine_ls_extinction_method none
_refine_ls_goodness_of_fit_ref 1.014
_refine_ls_hydrogen_treatment constr
_refine_ls_matrix_type full
_refine_ls_number_parameters 742
_refine_ls_number_reflns 5448
_refine_ls_number_restraints 0
_refine_ls_restrained_S_all 1.014
_refine_ls_R_factor_all 0.1057
_refine_ls_R_factor_gt 0.0402
_refine_ls_shift/su_max 0.001
_refine_ls_shift/su_mean 0.000
_refine_ls_structure_factor_coef Fsqd
_refine_ls_weighting_details 'calc w=1/[\s^2^(Fo^2^)+(0.0271P)^2^+0.3312P] where P=(Fo^2^+2Fc^2^)/3'
_refine_ls_weighting_scheme calc
_refine_ls_wR_factor_gt 0.0614
_refine_ls_wR_factor_ref 0.0772
_reflns_number_gt 3198
_reflns_number_total 5448
_reflns_threshold_expression >2sigma(I)
_cod_data_source_file jo301609g_si_003.cif
_cod_data_source_block ccdc798769
_cod_database_code 4027694

loop_
_symmetry_equiv_pos_as_xyz
'x, y, z'
'-x+1/2, -y, z+1/2'
'x+1/2, -y+1/2, -z'
'-x, y+1/2, -z+1/2'

loop_
_atom_site_label
_atom_site_type_symbol
_atom_site_fract_x
_atom_site_fract_y
_atom_site_fract_z
_atom_site_U_iso_or_equiv
_atom_site_adp_type
_atom_site_occupancy
_atom_site_symmetry_multiplicity
_atom_site_calc_flag
_atom_site_refinement_flags
F1 F 0.9967(2) 0.57247(18) 0.17697(7) 0.0323(7) Uani 1 1 d .
F2 F 0.8962(2) 0.6369(2) 0.22442(7) 0.0355(7) Uani 1 1 d .
F3 F 1.0137(2) 0.73366(18) 0.18913(6) 0.0305(7) Uani 1 1 d .
F4 F 0.8543(2) 0.57622(19) 0.11156(7) 0.0351(7) Uani 1 1 d .
F5 F 0.9504(2) 0.72498(19) 0.11714(6) 0.0344(7) Uani 1 1 d .
F6 F 0.7393(2) 0.71576(18) 0.10449(6) 0.0334(7) Uani 1 1 d .
F7 F 0.2377(2) 0.71854(19) 0.13203(6) 0.0358(7) Uani 1 1 d .
F8 F 0.2982(3) 0.5619(2) 0.12610(8) 0.0510(8) Uani 1 1 d .
F9 F 0.4026(3) 0.6803(2) 0.09707(7) 0.0537(9) Uani 1 1 d .
F10 F 0.2973(2) 0.74471(18) 0.20535(6) 0.0309(7) Uani 1 1 d .
F11 F 0.2850(3) 0.5803(2) 0.19951(7) 0.0423(7) Uani 1 1 d .
F12 F 0.4549(3) 0.6491(2) 0.22652(7) 0.0455(8) Uani 1 1 d .
O1 O 0.7708(3) 0.7787(2) 0.17451(7) 0.0252(7) Uani 1 1 d .
H1X H 0.6892 0.7894 0.1699 0.046(17) Uiso 1 1 calc R
O2 O 0.7379(3) 0.5005(2) 0.17774(8) 0.0312(8) Uani 1 1 d .
O3 O 0.5117(3) 0.4952(2) 0.16721(8) 0.0291(8) Uani 1 1 d .
O4 O 0.5007(3) 0.7698(2) 0.15866(8) 0.0269(8) Uani 1 1 d .
H4X H 0.4423 0.8137 0.1644 0.07(2) Uiso 1 1 calc R
C1 C 0.9297(4) 0.6543(3) 0.18934(13) 0.0252(12) Uani 1 1 d .
C2 C 0.8030(4) 0.6759(3) 0.16606(11) 0.0188(10) Uani 1 1 d .
C3 C 0.8368(5) 0.6718(4) 0.12451(13) 0.0305(12) Uani 1 1 d .
C4 C 0.6892(4) 0.6033(3) 0.17784(12) 0.0246(11) Uani 1 1 d .
H4 H 0.6645 0.6210 0.2039 0.030 Uiso 1 1 calc R
C5 C 0.6273(4) 0.4303(3) 0.17157(13) 0.0265(12) Uani 1 1 d .
C6 C 0.5598(4) 0.5928(3) 0.15604(12) 0.0246(11) Uani 1 1 d .
H6 H 0.5827 0.5895 0.1291 0.029 Uiso 1 1 calc R
C7 C 0.4445(4) 0.6702(3) 0.16123(11) 0.0193(10) Uani 1 1 d .
C8 C 0.3435(5) 0.6565(4) 0.12933(13) 0.0298(12) Uani 1 1 d .
C9 C 0.3709(5) 0.6606(4) 0.19854(13) 0.0288(12) Uani 1 1 d .
C10 C 0.6050(5) 0.3626(4) 0.20466(12) 0.0406(14) Uani 1 1 d .
H10A H 0.6845 0.3195 0.2087 0.061 Uiso 1 1 calc R
H10B H 0.5264 0.3188 0.2004 0.061 Uiso 1 1 calc R
H10C H 0.5895 0.4055 0.2265 0.061 Uiso 1 1 calc R
C11 C 0.6552(4) 0.3712(3) 0.13664(12) 0.0361(13) Uani 1 1 d .
H11A H 0.6669 0.4194 0.1160 0.054 Uiso 1 1 calc R
H11B H 0.5795 0.3252 0.1314 0.054 Uiso 1 1 calc R
H11C H 0.7374 0.3305 0.1397 0.054 Uiso 1 1 calc R
F13 F 0.4976(2) 1.02562(19) -0.03028(7) 0.0355(7) Uani 1 1 d .
F14 F 0.6669(2) 0.9682(2) -0.06115(6) 0.0356(7) Uani 1 1 d .
F15 F 0.5161(2) 0.86388(19) -0.04073(6) 0.0309(6) Uani 1 1 d .
F16 F 0.6339(2) 0.9018(2) 0.06750(7) 0.0400(7) Uani 1 1 d .
F17 F 0.4599(2) 0.88299(19) 0.03313(6) 0.0312(7) Uani 1 1 d .
F18 F 0.5345(3) 1.03469(19) 0.04481(7) 0.0403(7) Uani 1 1 d .
F19 F 1.1275(2) 0.9703(2) -0.05657(7) 0.0377(7) Uani 1 1 d .
F20 F 1.2412(2) 0.87376(18) -0.02014(7) 0.0335(7) Uani 1 1 d .
F21 F 1.2184(2) 1.03360(19) -0.00708(7) 0.0368(7) Uani 1 1 d .
F22 F 1.0649(3) 1.02758(19) 0.05538(6) 0.0367(7) Uani 1 1 d .
F23 F 1.1648(2) 0.8806(2) 0.05186(7) 0.0365(7) Uani 1 1 d .
F24 F 0.9514(2) 0.88718(19) 0.06154(6) 0.0354(7) Uani 1 1 d .
O5 O 0.7247(3) 0.8338(2) 0.00249(7) 0.0223(7) Uani 1 1 d .
H7X H 0.6641 0.7888 0.0024 0.048(17) Uiso 1 1 calc R
O6 O 0.7358(3) 1.1074(2) -0.00270(7) 0.0271(8) Uani 1 1 d .
O7 O 0.9602(3) 1.0988(2) -0.01437(8) 0.0302(8) Uani 1 1 d .
O8 O 1.0006(3) 0.8225(2) -0.00811(7) 0.0246(7) Uani 1 1 d .
H5X H 0.9211 0.8073 -0.0025 0.022(13) Uiso 1 1 calc R
C12 C 0.5864(5) 0.9493(4) -0.03265(12) 0.0258(12) Uani 1 1 d .
C13 C 0.6655(4) 0.9321(3) 0.00333(11) 0.0182(10) Uani 1 1 d .
C14 C 0.5717(5) 0.9390(4) 0.03780(12) 0.0240(11) Uani 1 1 d .
C15 C 0.7807(4) 1.0100(3) 0.00940(12) 0.0237(11) Uani 1 1 d .
H15 H 0.8026 1.0136 0.0364 0.028 Uiso 1 1 calc R
C16 C 0.8527(4) 1.1710(3) -0.00915(13) 0.0264(11) Uani 1 1 d .
C17 C 0.9107(4) 0.9970(3) -0.01268(12) 0.0236(11) Uani 1 1 d .
H17 H 0.8861 0.9753 -0.0383 0.028 Uiso 1 1 calc R
C18 C 1.0256(4) 0.9264(3) 0.00099(11) 0.0209(11) Uani 1 1 d .
C19 C 1.1543(4) 0.9517(3) -0.02060(13) 0.0275(11) Uani 1 1 d .
C20 C 1.0523(5) 0.9322(4) 0.04301(13) 0.0281(12) Uani 1 1 d .
C21 C 0.8832(5) 1.2353(3) 0.02471(13) 0.0451(15) Uani 1 1 d .
H21A H 0.8949 1.1902 0.0462 0.068 Uiso 1 1 calc R
H21B H 0.8086 1.2829 0.0293 0.068 Uiso 1 1 calc R
H21C H 0.9660 1.2746 0.0206 0.068 Uiso 1 1 calc R
C22 C 0.8280(5) 1.2316(4) -0.04406(12) 0.0422(14) Uani 1 1 d .
H22A H 0.9044 1.2774 -0.0487 0.063 Uiso 1 1 calc R
H22B H 0.7458 1.2725 -0.0413 0.063 Uiso 1 1 calc R
H22C H 0.8176 1.1842 -0.0649 0.063 Uiso 1 1 calc R
F25 F 0.2314(3) -0.0049(2) 0.22263(7) 0.0514(8) Uani 1 1 d .
F26 F 0.4361(3) -0.0108(2) 0.20269(8) 0.0508(8) Uani 1 1 d .
F27 F 0.3375(3) 0.1350(2) 0.21057(8) 0.0633(10) Uani 1 1 d .
F28 F 0.3258(3) 0.0677(2) 0.09763(8) 0.0500(8) Uani 1 1 d .
F29 F 0.4642(3) -0.0243(2) 0.12916(7) 0.0460(8) Uani 1 1 d .
F30 F 0.4485(3) 0.1378(2) 0.13979(9) 0.0606(9) Uani 1 1 d .
F31 F -0.2754(2) -0.02096(19) 0.21161(7) 0.0402(7) Uani 1 1 d .
F32 F -0.1984(3) 0.1303(2) 0.22360(7) 0.0439(8) Uani 1 1 d .
F33 F -0.0865(3) -0.0038(2) 0.23914(7) 0.0429(7) Uani 1 1 d .
F34 F -0.2603(2) -0.02452(19) 0.13661(7) 0.0404(7) Uani 1 1 d .
F35 F -0.2737(2) 0.13472(19) 0.15207(7) 0.0407(7) Uani 1 1 d .
F36 F -0.1246(2) 0.0852(2) 0.11281(7) 0.0377(7) Uani 1 1 d .
O9 O 0.2354(3) -0.0728(2) 0.15318(8) 0.0292(8) Uani 1 1 d .
H9X H 0.1583 -0.0862 0.1614 0.08(2) Uiso 1 1 calc R
O10 O 0.1919(3) 0.2044(2) 0.14718(8) 0.0277(8) Uani 1 1 d .
O11 O -0.0222(3) 0.2134(2) 0.16938(8) 0.0247(7) Uani 1 1 d .
O12 O -0.0325(3) -0.0604(2) 0.16950(8) 0.0243(7) Uani 1 1 d .
H12X H -0.0880 -0.1063 0.1753 0.026(14) Uiso 1 1 calc R
C23 C 0.3183(5) 0.0398(4) 0.19921(14) 0.0389(14) Uani 1 1 d .
C24 C 0.2651(4) 0.0314(3) 0.15961(12) 0.0226(11) Uani 1 1 d .
C25 C 0.3778(5) 0.0545(4) 0.13160(15) 0.0364(13) Uani 1 1 d .
C26 C 0.1444(4) 0.1017(3) 0.15095(11) 0.0202(11) Uani 1 1 d .
H26 H 0.1060 0.0799 0.1266 0.024 Uiso 1 1 calc R
C27 C 0.0909(4) 0.2761(3) 0.15914(12) 0.0239(11) Uani 1 1 d .
C28 C 0.0275(4) 0.1143(3) 0.17831(11) 0.0200(10) Uani 1 1 d .
H28 H 0.0636 0.1149 0.2041 0.024 Uiso 1 1 calc R
C29 C -0.0895(4) 0.0368(3) 0.17580(11) 0.0183(10) Uani 1 1 d .
C30 C -0.1631(5) 0.0360(4) 0.21311(13) 0.0284(12) Uani 1 1 d .
C31 C -0.1884(5) 0.0603(4) 0.14428(13) 0.0271(12) Uani 1 1 d .
C32 C 0.0492(4) 0.3429(3) 0.12711(12) 0.0332(12) Uani 1 1 d .
H32A H 0.1268 0.3825 0.1184 0.050 Uiso 1 1 calc R
H32B H -0.0219 0.3901 0.1351 0.050 Uiso 1 1 calc R
H32C H 0.0154 0.2995 0.1070 0.050 Uiso 1 1 calc R
C33 C 0.1418(5) 0.3363(4) 0.19184(12) 0.0401(14) Uani 1 1 d .
H33A H 0.1576 0.2895 0.2127 0.060 Uiso 1 1 calc R
H33B H 0.0749 0.3880 0.1989 0.060 Uiso 1 1 calc R
H33C H 0.2262 0.3706 0.1852 0.060 Uiso 1 1 calc R

loop_
_atom_site_aniso_label
_atom_site_aniso_U_11
_atom_site_aniso_U_22
_atom_site_aniso_U_33
_atom_site_aniso_U_23
_atom_site_aniso_U_13
_atom_site_aniso_U_12
F1 0.0217(15) 0.0246(16) 0.0506(17) 0.0012(13) -0.0056(13) 0.0026(13)
F2 0.0302(16) 0.0476(17) 0.0288(17) 0.0129(14) -0.0050(13) -0.0076(14)
F3 0.0181(14) 0.0257(15) 0.0479(17) 0.0044(12) -0.0050(13) -0.0082(13)
F4 0.0411(17) 0.0304(16) 0.0339(15) -0.0075(13) -0.0010(14) 0.0052(14)
F5 0.0267(15) 0.0447(17) 0.0318(16) 0.0075(13) 0.0051(13) -0.0081(14)
F6 0.0328(16) 0.0362(16) 0.0313(15) 0.0093(13) -0.0083(13) 0.0020(14)
F7 0.0270(16) 0.0378(16) 0.0425(17) -0.0042(14) -0.0093(14) 0.0065(15)
F8 0.0525(19) 0.0325(18) 0.068(2) -0.0087(15) -0.0336(17) -0.0031(15)
F9 0.0376(18) 0.097(3) 0.0269(18) 0.0023(16) -0.0019(14) 0.0077(18)
F10 0.0245(14) 0.0315(16) 0.0367(16) -0.0058(12) 0.0032(13) 0.0087(13)
F11 0.0399(18) 0.0359(17) 0.0512(18) 0.0024(14) 0.0155(15) -0.0086(15)
F12 0.0332(16) 0.076(2) 0.0272(16) 0.0016(15) -0.0018(14) 0.0151(16)
O1 0.0166(19) 0.0224(18) 0.0366(19) -0.0027(15) 0.0000(15) -0.0008(15)
O2 0.0195(18) 0.0158(17) 0.058(2) 0.0070(16) -0.0101(16) -0.0015(15)
O3 0.0230(18) 0.0177(18) 0.047(2) 0.0042(15) -0.0013(15) -0.0036(15)
O4 0.0220(18) 0.0174(17) 0.041(2) 0.0008(15) 0.0013(15) 0.0019(16)
C1 0.019(3) 0.022(3) 0.034(3) 0.006(2) 0.000(2) 0.003(2)
C2 0.019(3) 0.015(2) 0.022(3) 0.001(2) 0.004(2) 0.003(2)
C3 0.019(3) 0.026(3) 0.046(4) 0.006(3) 0.001(3) -0.002(3)
C4 0.025(3) 0.019(3) 0.030(3) 0.007(2) -0.005(2) -0.003(2)
C5 0.024(3) 0.019(3) 0.036(3) 0.001(2) -0.006(2) -0.003(2)
C6 0.015(3) 0.026(3) 0.033(3) -0.001(2) 0.002(2) -0.001(2)
C7 0.016(2) 0.020(3) 0.022(3) 0.003(2) 0.001(2) -0.004(2)
C8 0.025(3) 0.035(3) 0.029(3) -0.003(3) 0.006(3) -0.003(3)
C9 0.024(3) 0.036(3) 0.027(3) -0.003(3) -0.005(3) 0.000(3)
C10 0.042(3) 0.039(3) 0.042(3) 0.012(3) -0.007(3) -0.013(3)
C11 0.030(3) 0.025(3) 0.053(3) 0.002(3) 0.001(3) 0.000(2)
F13 0.0225(15) 0.0332(16) 0.0510(18) 0.0072(14) -0.0012(13) 0.0109(14)
F14 0.0298(15) 0.0539(18) 0.0231(15) 0.0090(13) 0.0036(13) 0.0001(14)
F15 0.0266(15) 0.0370(16) 0.0291(15) -0.0041(12) -0.0052(12) -0.0024(14)
F16 0.0325(16) 0.063(2) 0.0244(16) 0.0002(15) 0.0037(13) -0.0006(15)
F17 0.0196(15) 0.0376(16) 0.0363(16) -0.0022(13) 0.0061(13) -0.0049(14)
F18 0.0426(18) 0.0253(16) 0.0530(18) -0.0109(14) 0.0210(14) 0.0002(14)
F19 0.0364(16) 0.0441(17) 0.0326(17) 0.0086(14) 0.0118(13) 0.0019(14)
F20 0.0227(15) 0.0292(16) 0.0486(17) 0.0007(14) 0.0081(14) 0.0028(13)
F21 0.0226(15) 0.0293(16) 0.0584(19) -0.0031(14) 0.0065(14) -0.0075(13)
F22 0.0404(17) 0.0345(17) 0.0352(16) -0.0103(14) -0.0052(13) -0.0012(14)
F23 0.0252(15) 0.0465(17) 0.0379(16) 0.0044(14) -0.0095(13) 0.0086(14)
F24 0.0352(16) 0.0421(17) 0.0288(15) 0.0108(13) 0.0053(13) 0.0061(14)
O5 0.0157(16) 0.0183(17) 0.0330(19) -0.0009(14) -0.0015(14) -0.0009(16)
O6 0.0221(18) 0.0145(17) 0.045(2) 0.0020(15) 0.0041(15) 0.0043(15)
O7 0.0214(18) 0.0189(18) 0.050(2) 0.0065(16) 0.0037(16) -0.0002(15)
O8 0.0139(18) 0.0196(18) 0.040(2) -0.0014(15) 0.0019(15) -0.0017(15)
C12 0.020(3) 0.029(3) 0.029(3) 0.004(2) 0.004(2) 0.003(3)
C13 0.018(3) 0.014(2) 0.022(3) 0.000(2) 0.001(2) 0.004(2)
C14 0.022(3) 0.029(3) 0.021(3) -0.005(2) 0.004(2) -0.001(3)
C15 0.024(3) 0.016(3) 0.031(3) 0.000(2) 0.005(2) 0.000(2)
C16 0.021(3) 0.015(3) 0.043(3) 0.002(2) 0.000(2) -0.003(2)
C17 0.021(3) 0.019(3) 0.031(3) 0.002(2) -0.002(2) -0.003(2)
C18 0.018(3) 0.017(3) 0.027(3) -0.002(2) 0.001(2) -0.003(2)
C19 0.024(3) 0.024(3) 0.034(3) -0.001(2) 0.000(2) 0.002(3)
C20 0.025(3) 0.031(3) 0.028(3) 0.004(2) 0.001(2) -0.001(3)
C21 0.044(4) 0.030(3) 0.061(4) -0.008(3) -0.010(3) 0.005(3)
C22 0.034(3) 0.037(3) 0.055(4) 0.017(3) -0.003(3) 0.003(3)
F25 0.057(2) 0.070(2) 0.0269(16) 0.0112(16) 0.0050(15) 0.0315(18)
F26 0.0347(18) 0.057(2) 0.061(2) 0.0016(16) -0.0200(15) 0.0177(16)
F27 0.071(2) 0.046(2) 0.073(2) -0.0227(18) -0.0437(19) 0.0127(18)
F28 0.0463(18) 0.057(2) 0.047(2) 0.0212(16) 0.0223(16) 0.0227(16)
F29 0.0277(15) 0.0388(17) 0.071(2) 0.0170(15) 0.0205(15) 0.0140(14)
F30 0.0197(15) 0.0363(19) 0.126(3) 0.0171(19) 0.0113(18) -0.0033(15)
F31 0.0281(16) 0.0382(17) 0.0543(18) -0.0019(15) 0.0173(14) -0.0112(15)
F32 0.0550(19) 0.0311(17) 0.0455(18) -0.0082(14) 0.0270(15) -0.0012(15)
F33 0.0499(18) 0.0523(19) 0.0266(16) 0.0088(14) 0.0020(14) -0.0075(16)
F34 0.0348(16) 0.0329(16) 0.0535(18) 0.0043(14) -0.0235(14) -0.0093(14)
F35 0.0204(15) 0.0321(16) 0.070(2) 0.0100(15) -0.0067(15) 0.0057(14)
F36 0.0401(17) 0.0464(18) 0.0265(16) 0.0067(14) -0.0062(14) -0.0041(14)
O9 0.029(2) 0.0206(19) 0.038(2) 0.0039(15) 0.0088(16) 0.0033(15)
O10 0.0195(17) 0.0129(17) 0.051(2) 0.0049(15) 0.0068(16) -0.0002(14)
O11 0.0204(17) 0.0163(17) 0.0375(19) 0.0019(15) 0.0079(15) -0.0015(15)
O12 0.0203(17) 0.0148(17) 0.0379(19) 0.0014(15) 0.0017(15) -0.0029(16)
C23 0.035(3) 0.039(4) 0.043(4) -0.004(3) -0.015(3) 0.015(3)
C24 0.023(3) 0.015(3) 0.030(3) -0.004(2) 0.006(2) -0.001(2)
C25 0.022(3) 0.028(3) 0.059(4) 0.010(3) 0.006(3) 0.008(3)
C26 0.019(2) 0.018(3) 0.024(3) 0.000(2) -0.003(2) 0.000(2)
C27 0.022(3) 0.016(2) 0.033(3) 0.005(2) 0.002(2) 0.001(2)
C28 0.019(3) 0.018(2) 0.023(2) -0.003(2) 0.004(2) 0.004(2)
C29 0.016(2) 0.016(2) 0.023(3) 0.000(2) 0.002(2) 0.002(2)
C30 0.029(3) 0.026(3) 0.030(3) 0.004(2) 0.006(3) -0.007(3)
C31 0.022(3) 0.029(3) 0.030(3) 0.003(2) 0.001(2) 0.000(3)
C32 0.030(3) 0.023(3) 0.046(3) 0.009(2) 0.005(3) -0.003(2)
C33 0.047(3) 0.029(3) 0.044(3) -0.006(3) -0.011(3) 0.001(3)

loop_
_atom_type_symbol
_atom_type_description
_atom_type_scat_dispersion_real
_atom_type_scat_dispersion_imag
_atom_type_scat_source
C C 0.0033 0.0016 'International Tables Vol C Tables 4.2.6.8 and 6.1.1.4'
H H 0.0000 0.0000 'International Tables Vol C Tables 4.2.6.8 and 6.1.1.4'
F F 0.0171 0.0103 'International Tables Vol C Tables 4.2.6.8 and 6.1.1.4'
O O 0.0106 0.0060 'International Tables Vol C Tables 4.2.6.8 and 6.1.1.4'

loop_
_geom_angle_atom_site_label_1
_geom_angle_atom_site_label_2
_geom_angle_atom_site_label_3
_geom_angle
C2 O1 H1X 109.5
C4 O2 C5 109.6(3)
C6 O3 C5 106.7(3)
C7 O4 H4X 109.5
F3 C1 F2 107.2(4)
F3 C1 F1 107.7(3)
F2 C1 F1 108.0(3)
F3 C1 C2 111.7(3)
F2 C1 C2 110.3(4)
F1 C1 C2 111.8(4)
O1 C2 C4 110.8(3)
O1 C2 C3 107.1(3)
C4 C2 C3 114.2(4)
O1 C2 C1 103.9(3)
C4 C2 C1 109.9(3)
C3 C2 C1 110.4(4)
F6 C3 F4 107.6(4)
F6 C3 F5 106.3(3)
F4 C3 F5 107.3(4)
F6 C3 C2 110.8(4)
F4 C3 C2 113.7(4)
F5 C3 C2 110.9(4)
O2 C4 C6 101.7(3)
O2 C4 C2 109.0(3)
C6 C4 C2 122.5(4)
O2 C4 H4 107.6
C6 C4 H4 107.6
C2 C4 H4 107.6
O3 C5 O2 104.7(3)
O3 C5 C10 108.3(4)
O2 C5 C10 111.1(4)
O3 C5 C11 110.8(4)
O2 C5 C11 108.2(4)
C10 C5 C11 113.4(4)
O3 C6 C4 102.7(3)
O3 C6 C7 107.4(3)
C4 C6 C7 120.7(4)
O3 C6 H6 108.5
C4 C6 H6 108.5
C7 C6 H6 108.5
O4 C7 C6 107.3(3)
O4 C7 C9 108.6(3)
C6 C7 C9 114.1(3)
O4 C7 C8 108.3(3)
C6 C7 C8 108.6(3)
C9 C7 C8 109.7(3)
F8 C8 F7 107.6(4)
F8 C8 F9 106.8(4)
F7 C8 F9 105.7(4)
F8 C8 C7 113.5(4)
F7 C8 C7 113.0(4)
F9 C8 C7 109.8(4)
F12 C9 F10 107.3(4)
F12 C9 F11 107.0(4)
F10 C9 F11 106.3(3)
F12 C9 C7 112.3(4)
F10 C9 C7 110.8(4)
F11 C9 C7 112.7(4)
C5 C10 H10A 109.5
C5 C10 H10B 109.5
H10A C10 H10B 109.5
C5 C10 H10C 109.5
H10A C10 H10C 109.5
H10B C10 H10C 109.5
C5 C11 H11A 109.5
C5 C11 H11B 109.5
H11A C11 H11B 109.5
C5 C11 H11C 109.5
H11A C11 H11C 109.5
H11B C11 H11C 109.5
C13 O5 H7X 109.5
C15 O6 C16 108.0(3)
C17 O7 C16 110.3(3)
C18 O8 H5X 109.5
F14 C12 F13 108.2(4)
F14 C12 F15 107.3(3)
F13 C12 F15 106.6(3)
F14 C12 C13 112.0(4)
F13 C12 C13 113.2(4)
F15 C12 C13 109.3(4)
O5 C13 C12 109.1(3)
O5 C13 C15 106.8(3)
C12 C13 C15 113.9(4)
O5 C13 C14 108.6(3)
C12 C13 C14 111.2(3)
C15 C13 C14 107.0(3)
F18 C14 F16 108.5(4)
F18 C14 F17 107.7(4)
F16 C14 F17 106.8(4)
F18 C14 C13 112.0(4)
F16 C14 C13 110.3(3)
F17 C14 C13 111.4(3)
O6 C15 C17 101.8(3)
O6 C15 C13 108.0(3)
C17 C15 C13 118.7(3)
O6 C15 H15 109.3
C17 C15 H15 109.3
C13 C15 H15 109.3
O7 C16 O6 104.3(3)
O7 C16 C22 110.7(4)
O6 C16 C22 107.6(4)
O7 C16 C21 108.5(4)
O6 C16 C21 110.3(4)
C22 C16 C21 114.9(4)
O7 C17 C15 102.3(3)
O7 C17 C18 108.2(3)
C15 C17 C18 121.6(4)
O7 C17 H17 108.0
C15 C17 H17 108.0
C18 C17 H17 108.0
O8 C18 C19 103.5(3)
O8 C18 C20 107.8(3)
C19 C18 C20 110.3(4)
O8 C18 C17 111.3(3)
C19 C18 C17 109.1(3)
C20 C18 C17 114.4(4)
F20 C19 F21 107.0(3)
F20 C19 F19 106.1(4)
F21 C19 F19 107.7(4)
F20 C19 C18 111.8(4)
F21 C19 C18 112.5(4)
F19 C19 C18 111.3(4)
F22 C20 F24 108.1(4)
F22 C20 F23 108.0(4)
F24 C20 F23 106.6(3)
F22 C20 C18 113.2(4)
F24 C20 C18 110.0(4)
F23 C20 C18 110.7(4)
C16 C21 H21A 109.5
C16 C21 H21B 109.5
H21A C21 H21B 109.5
C16 C21 H21C 109.5
H21A C21 H21C 109.5
H21B C21 H21C 109.5
C16 C22 H22A 109.5
C16 C22 H22B 109.5
H22A C22 H22B 109.5
C16 C22 H22C 109.5
H22A C22 H22C 109.5
H22B C22 H22C 109.5
C24 O9 H9X 109.5
C26 O10 C27 110.3(3)
C28 O11 C27 107.5(3)
C29 O12 H12X 109.5
F27 C23 F25 107.7(4)
F27 C23 F26 107.6(4)
F25 C23 F26 106.8(4)
F27 C23 C24 114.1(4)
F25 C23 C24 109.7(4)
F26 C23 C24 110.6(4)
O9 C24 C23 107.2(4)
O9 C24 C26 112.0(4)
C23 C24 C26 114.6(4)
O9 C24 C25 103.4(3)
C23 C24 C25 110.5(4)
C26 C24 C25 108.5(3)
F30 C25 F29 107.4(4)
F30 C25 F28 107.8(4)
F29 C25 F28 106.5(4)
F30 C25 C24 113.5(4)
F29 C25 C24 111.1(4)
F28 C25 C24 110.3(4)
O10 C26 C28 102.3(3)
O10 C26 C24 108.5(3)
C28 C26 C24 121.5(3)
O10 C26 H26 108.0
C28 C26 H26 108.0
C24 C26 H26 108.0
O10 C27 O11 104.9(3)
O10 C27 C33 109.8(4)
O11 C27 C33 110.9(4)
O10 C27 C32 109.6(4)
O11 C27 C32 108.0(3)
C33 C27 C32 113.3(4)
O11 C28 C26 102.4(3)
O11 C28 C29 108.5(3)
C26 C28 C29 117.6(3)
O11 C28 H28 109.3
C26 C28 H28 109.3
C29 C28 H28 109.3
O12 C29 C31 108.5(3)
O12 C29 C30 109.2(3)
C31 C29 C30 110.4(4)
O12 C29 C28 107.0(3)
C31 C29 C28 113.4(3)
C30 C29 C28 108.2(3)
F33 C30 F32 108.2(4)
F33 C30 F31 107.0(4)
F32 C30 F31 107.5(4)
F33 C30 C29 110.8(4)
F32 C30 C29 111.8(4)
F31 C30 C29 111.4(4)
F35 C31 F36 108.0(4)
F35 C31 F34 107.7(3)
F36 C31 F34 105.9(4)
F35 C31 C29 113.6(4)
F36 C31 C29 112.0(4)
F34 C31 C29 109.3(4)
C27 C32 H32A 109.5
C27 C32 H32B 109.5
H32A C32 H32B 109.5
C27 C32 H32C 109.5
H32A C32 H32C 109.5
H32B C32 H32C 109.5
C27 C33 H33A 109.5
C27 C33 H33B 109.5
H33A C33 H33B 109.5
C27 C33 H33C 109.5
H33A C33 H33C 109.5
H33B C33 H33C 109.5

loop_
_geom_bond_atom_site_label_1
_geom_bond_atom_site_label_2
_geom_bond_distance
F1 C1 1.333(5)
F2 C1 1.331(5)
F3 C1 1.328(5)
F4 C3 1.339(5)
F5 C3 1.351(5)
F6 C3 1.338(5)
F7 C8 1.329(5)
F8 C8 1.315(5)
F9 C8 1.342(5)
F10 C9 1.339(5)
F11 C9 1.349(5)
F12 C9 1.320(5)
O1 C2 1.409(5)
O1 H1X 0.8400
O2 C4 1.422(5)
O2 C5 1.446(5)
O3 C6 1.415(4)
O3 C5 1.436(5)
O4 C7 1.414(4)
O4 H4X 0.8400
C1 C2 1.540(6)
C2 C4 1.534(5)
C2 C3 1.540(6)
C4 C6 1.515(6)
C4 H4 1.0000
C5 C10 1.501(6)
C5 C11 1.503(6)
C6 C7 1.537(5)
C6 H6 1.0000
C7 C9 1.539(6)
C7 C8 1.539(6)
C10 H10A 0.9800
C10 H10B 0.9800
C10 H10C 0.9800
C11 H11A 0.9800
C11 H11B 0.9800
C11 H11C 0.9800
F13 C12 1.330(5)
F14 C12 1.328(5)
F15 C12 1.344(5)
F16 C14 1.330(5)
F17 C14 1.340(5)
F18 C14 1.322(5)
F19 C19 1.349(5)
F20 C19 1.331(4)
F21 C19 1.334(5)
F22 C20 1.324(5)
F23 C20 1.343(5)
F24 C20 1.341(5)
O5 C13 1.407(4)
O5 H7X 0.8400
O6 C15 1.412(5)
O6 C16 1.445(5)
O7 C17 1.414(4)
O7 C16 1.435(5)
O8 C18 1.413(4)
O8 H5X 0.8400
C12 C13 1.537(6)
C13 C15 1.545(6)
C13 C14 1.559(6)
C15 C17 1.528(6)
C15 H15 1.0000
C16 C22 1.508(6)
C16 C21 1.513(6)
C17 C18 1.547(6)
C17 H17 1.0000
C18 C19 1.535(6)
C18 C20 1.544(6)
C21 H21A 0.9800
C21 H21B 0.9800
C21 H21C 0.9800
C22 H22A 0.9800
C22 H22B 0.9800
C22 H22C 0.9800
F25 C23 1.342(6)
F26 C23 1.350(5)
F27 C23 1.318(5)
F28 C25 1.343(5)
F29 C25 1.341(5)
F30 C25 1.324(5)
F31 C30 1.342(5)
F32 C30 1.330(5)
F33 C30 1.317(5)
F34 C31 1.343(5)
F35 C31 1.318(5)
F36 C31 1.342(5)
O9 C24 1.406(5)
O9 H9X 0.8400
O10 C26 1.423(5)
O10 C27 1.437(5)
O11 C28 1.416(4)
O11 C27 1.437(5)
O12 C29 1.404(4)
O12 H12X 0.8400
C23 C24 1.530(6)
C24 C26 1.541(5)
C24 C25 1.540(6)
C26 C28 1.535(5)
C26 H26 1.0000
C27 C33 1.506(6)
C27 C32 1.506(5)
C28 C29 1.542(5)
C28 H28 1.0000
C29 C31 1.535(6)
C29 C30 1.534(6)
C32 H32A 0.9800
C32 H32B 0.9800
C32 H32C 0.9800
C33 H33A 0.9800
C33 H33B 0.9800
C33 H33C 0.9800

loop_
_geom_torsion_atom_site_label_1
_geom_torsion_atom_site_label_2
_geom_torsion_atom_site_label_3
_geom_torsion_atom_site_label_4
_geom_torsion
F3 C1 C2 O1 -40.8(5)
F2 C1 C2 O1 78.2(4)
F1 C1 C2 O1 -161.6(3)
F3 C1 C2 C4 -159.5(3)
F2 C1 C2 C4 -40.4(5)
F1 C1 C2 C4 79.8(4)
F3 C1 C2 C3 73.7(5)
F2 C1 C2 C3 -167.2(4)
F1 C1 C2 C3 -47.1(5)
O1 C2 C3 F6 -51.4(5)
C4 C2 C3 F6 71.7(5)
C1 C2 C3 F6 -163.9(3)
O1 C2 C3 F4 -172.6(3)
C4 C2 C3 F4 -49.5(5)
C1 C2 C3 F4 74.9(5)
O1 C2 C3 F5 66.4(4)
C4 C2 C3 F5 -170.5(3)
C1 C2 C3 F5 -46.1(5)
C5 O2 C4 C6 -22.8(4)
C5 O2 C4 C2 -153.5(3)
O1 C2 C4 O2 -165.3(3)
C3 C2 C4 O2 73.6(4)
C1 C2 C4 O2 -51.0(4)
O1 C2 C4 C6 76.3(5)
C3 C2 C4 C6 -44.7(5)
C1 C2 C4 C6 -169.4(4)
C6 O3 C5 O2 23.0(4)
C6 O3 C5 C10 141.6(4)
C6 O3 C5 C11 -93.4(4)
C4 O2 C5 O3 1.2(4)
C4 O2 C5 C10 -115.4(4)
C4 O2 C5 C11 119.5(4)
C5 O3 C6 C4 -36.8(4)
C5 O3 C6 C7 -165.1(3)
O2 C4 C6 O3 36.1(4)
C2 C4 C6 O3 157.9(4)
O2 C4 C6 C7 155.5(4)
C2 C4 C6 C7 -82.7(5)
O3 C6 C7 O4 166.3(3)
C4 C6 C7 O4 49.3(5)
O3 C6 C7 C9 45.9(4)
C4 C6 C7 C9 -71.1(5)
O3 C6 C7 C8 -76.8(4)
C4 C6 C7 C8 166.2(4)
O4 C7 C8 F8 171.6(4)
C6 C7 C8 F8 55.3(5)
C9 C7 C8 F8 -70.0(5)
O4 C7 C8 F7 -65.5(5)
C6 C7 C8 F7 178.3(4)
C9 C7 C8 F7 52.9(5)
O4 C7 C8 F9 52.2(5)
C6 C7 C8 F9 -64.0(5)
C9 C7 C8 F9 170.6(4)
O4 C7 C9 F12 -75.7(5)
C6 C7 C9 F12 44.0(5)
C8 C7 C9 F12 166.1(4)
O4 C7 C9 F10 44.3(5)
C6 C7 C9 F10 163.9(3)
C8 C7 C9 F10 -73.9(4)
O4 C7 C9 F11 163.3(3)
C6 C7 C9 F11 -77.1(5)
C8 C7 C9 F11 45.1(5)
F14 C12 C13 O5 -75.2(4)
F13 C12 C13 O5 162.2(3)
F15 C12 C13 O5 43.6(4)
F14 C12 C13 C15 44.0(5)
F13 C12 C13 C15 -78.7(4)
F15 C12 C13 C15 162.8(3)
F14 C12 C13 C14 165.0(4)
F13 C12 C13 C14 42.3(5)
F15 C12 C13 C14 -76.3(4)
O5 C13 C14 F18 166.9(3)
C12 C13 C14 F18 -73.0(5)
C15 C13 C14 F18 52.0(5)
O5 C13 C14 F16 45.9(5)
C12 C13 C14 F16 166.1(4)
C15 C13 C14 F16 -69.0(4)
O5 C13 C14 F17 -72.5(4)
C12 C13 C14 F17 47.7(5)
C15 C13 C14 F17 172.6(3)
C16 O6 C15 C17 -34.9(4)
C16 O6 C15 C13 -160.6(3)
O5 C13 C15 O6 159.1(3)
C12 C13 C15 O6 38.6(5)
C14 C13 C15 O6 -84.7(4)
O5 C13 C15 C17 44.0(5)
C12 C13 C15 C17 -76.5(5)
C14 C13 C15 C17 160.2(4)
C17 O7 C16 O6 2.2(4)
C17 O7 C16 C22 -113.2(4)
C17 O7 C16 C21 119.8(4)
C15 O6 C16 O7 21.6(4)
C15 O6 C16 C22 139.2(3)
C15 O6 C16 C21 -94.8(4)
C16 O7 C17 C15 -22.7(4)
C16 O7 C17 C18 -152.2(3)
O6 C15 C17 O7 34.7(4)
C13 C15 C17 O7 153.0(3)
O6 C15 C17 C18 155.3(4)
C13 C15 C17 C18 -86.4(5)
O7 C17 C18 O8 -160.3(3)
C15 C17 C18 O8 81.9(5)
O7 C17 C18 C19 -46.8(4)
C15 C17 C18 C19 -164.5(4)
O7 C17 C18 C20 77.2(4)
C15 C17 C18 C20 -40.5(5)
O8 C18 C19 F20 -39.4(4)
C20 C18 C19 F20 75.7(5)
C17 C18 C19 F20 -158.0(3)
O8 C18 C19 F21 -159.9(3)
C20 C18 C19 F21 -44.9(5)
C17 C18 C19 F21 81.5(4)
O8 C18 C19 F19 79.1(4)
C20 C18 C19 F19 -165.9(4)
C17 C18 C19 F19 -39.5(5)
O8 C18 C20 F22 -174.1(3)
C19 C18 C20 F22 73.5(5)
C17 C18 C20 F22 -49.8(5)
O8 C18 C20 F24 -53.1(5)
C19 C18 C20 F24 -165.4(3)
C17 C18 C20 F24 71.2(5)
O8 C18 C20 F23 64.5(4)
C19 C18 C20 F23 -47.8(5)
C17 C18 C20 F23 -171.2(3)
F27 C23 C24 O9 -173.4(4)
F25 C23 C24 O9 -52.4(5)
F26 C23 C24 O9 65.1(5)
F27 C23 C24 C26 -48.4(6)
F25 C23 C24 C26 72.5(5)
F26 C23 C24 C26 -169.9(4)
F27 C23 C24 C25 74.6(5)
F25 C23 C24 C25 -164.5(4)
F26 C23 C24 C25 -47.0(5)
O9 C24 C25 F30 -161.0(4)
C23 C24 C25 F30 -46.5(5)
C26 C24 C25 F30 79.9(5)
O9 C24 C25 F29 -39.8(5)
C23 C24 C25 F29 74.6(5)
C26 C24 C25 F29 -158.9(4)
O9 C24 C25 F28 78.0(4)
C23 C24 C25 F28 -167.5(4)
C26 C24 C25 F28 -41.1(5)
C27 O10 C26 C28 -18.9(4)
C27 O10 C26 C24 -148.5(3)
O9 C24 C26 O10 -162.6(3)
C23 C24 C26 O10 74.9(5)
C25 C24 C26 O10 -49.1(4)
O9 C24 C26 C28 79.5(5)
C23 C24 C26 C28 -43.0(5)
C25 C24 C26 C28 -167.0(4)
C26 O10 C27 O11 -1.7(4)
C26 O10 C27 C33 117.5(4)
C26 O10 C27 C32 -117.4(4)
C28 O11 C27 O10 23.9(4)
C28 O11 C27 C33 -94.5(4)
C28 O11 C27 C32 140.8(3)
C27 O11 C28 C26 -35.1(4)
C27 O11 C28 C29 -160.1(3)
O10 C26 C28 O11 32.5(4)
C24 C26 C28 O11 153.4(4)
O10 C26 C28 C29 151.3(3)
C24 C26 C28 C29 -87.8(5)
O11 C28 C29 O12 156.2(3)
C26 C28 C29 O12 40.6(5)
O11 C28 C29 C31 36.6(4)
C26 C28 C29 C31 -79.0(4)
O11 C28 C29 C30 -86.2(4)
C26 C28 C29 C30 158.2(4)
O12 C29 C30 F33 48.1(5)
C31 C29 C30 F33 167.3(4)
C28 C29 C30 F33 -68.0(4)
O12 C29 C30 F32 168.8(3)
C31 C29 C30 F32 -72.0(5)
C28 C29 C30 F32 52.7(5)
O12 C29 C30 F31 -70.9(5)
C31 C29 C30 F31 48.3(5)
C28 C29 C30 F31 172.9(3)
O12 C29 C31 F35 162.6(3)
C30 C29 C31 F35 42.9(5)
C28 C29 C31 F35 -78.7(4)
O12 C29 C31 F36 -74.8(4)
C30 C29 C31 F36 165.5(4)
C28 C29 C31 F36 43.9(5)
O12 C29 C31 F34 42.3(5)
C30 C29 C31 F34 -77.4(4)
C28 C29 C31 F34 161.0(3)
